data_2228727
loop_
_publ_author_name
'Hou, Yimin'
'Yang, Yunxia'

_publ_section_title
;
 Tris(methylammonium thiocyanurate) monohydrate
;
_journal_coeditor_code HB5752
_journal_issue 1
_journal_name_full 'Acta Crystallographica Section E'
_journal_page_first o44
_journal_paper_doi 10.1107/S1600536810050312
_journal_volume 67
_journal_year 2011
_chemical_formula_iupac '3C3 H10 N +, 3C3 H2 N3 S3 -, H2 O'
_chemical_formula_moiety '3(C3 H10 N), 3(C3 H2 N3 S3), H2 O'
_chemical_formula_sum 'C18 H38 N12 O S9'
_chemical_formula_weight 727.23
_chemical_name_systematic
;
Tris(methylammonium thiocyanurate) monohydrate
;
_space_group_IT_number 2
_symmetry_cell_setting triclinic
_symmetry_space_group_name_Hall '-P 1'
_symmetry_space_group_name_H-M 'P -1'
_atom_sites_solution_hydrogens geom
_atom_sites_solution_primary direct
_atom_sites_solution_secondary difmap
_audit_creation_method SHELXL-97
_cell_angle_alpha 76.9500(10)
_cell_angle_beta 84.7620(10)
_cell_angle_gamma 82.2740(10)
_cell_formula_units_Z 2
_cell_length_a 11.34660(10)
_cell_length_b 12.64740(10)
_cell_length_c 12.81350(10)
_cell_measurement_reflns_used 8448
_cell_measurement_temperature 296(2)
_cell_measurement_theta_max 27.62
_cell_measurement_theta_min 2.36
_cell_volume 1771.51(3)
_computing_cell_refinement 'SAINT (Bruker, 2007)'
_computing_data_collection 'APEX2 (Bruker, 2007)'
_computing_data_reduction 'SAINT (Bruker, 2007)'
_computing_molecular_graphics 'SHELXTL (Sheldrick, 2008)'
_computing_publication_material 'SHELXL97 (Sheldrick, 2008) and <i>publCIF</i> (Westrip, 2010)'
_computing_structure_refinement 'SHELXL97 (Sheldrick, 2008)'
_computing_structure_solution 'SHELXS97 (Sheldrick, 2008)'
_diffrn_ambient_temperature 296(2)
_diffrn_measured_fraction_theta_full 0.996
_diffrn_measured_fraction_theta_max 0.996
_diffrn_measurement_device_type 'Bruker APEXII CCD'
_diffrn_measurement_method 'phi and omega scans'
_diffrn_radiation_monochromator graphite
_diffrn_radiation_source 'fine-focus sealed tube'
_diffrn_radiation_type MoK\a
_diffrn_radiation_wavelength 0.71073
_diffrn_reflns_av_R_equivalents 0.0155
_diffrn_reflns_av_sigmaI/netI 0.0197
_diffrn_reflns_limit_h_max 13
_diffrn_reflns_limit_h_min -13
_diffrn_reflns_limit_k_max 14
_diffrn_reflns_limit_k_min -15
_diffrn_reflns_limit_l_max 15
_diffrn_reflns_limit_l_min -15
_diffrn_reflns_number 14356
_diffrn_reflns_theta_full 25.01
_diffrn_reflns_theta_max 25.01
_diffrn_reflns_theta_min 2.52
_diffrn_standards_decay_% 0
_exptl_absorpt_coefficient_mu 0.597
_exptl_absorpt_correction_T_max 0.948
_exptl_absorpt_correction_T_min 0.735
_exptl_absorpt_correction_type multi-scan
_exptl_absorpt_process_details 'SADABS (Bruker, 2007)'
_exptl_crystal_colour colorless
_exptl_crystal_density_diffrn 1.363
_exptl_crystal_density_method 'not measured'
_exptl_crystal_description block
_exptl_crystal_F_000 764
_exptl_crystal_size_max 0.55
_exptl_crystal_size_mid 0.40
_exptl_crystal_size_min 0.09
_refine_diff_density_max 0.432
_refine_diff_density_min -0.282
_refine_ls_extinction_method none
_refine_ls_goodness_of_fit_ref 1.048
_refine_ls_hydrogen_treatment mixed
_refine_ls_matrix_type full
_refine_ls_number_parameters 388
_refine_ls_number_reflns 6243
_refine_ls_number_restraints 12
_refine_ls_restrained_S_all 1.048
_refine_ls_R_factor_all 0.0420
_refine_ls_R_factor_gt 0.0361
_refine_ls_shift/su_max 0.002
_refine_ls_shift/su_mean 0.000
_refine_ls_structure_factor_coef Fsqd
_refine_ls_weighting_details 'calc w=1/[\s^2^(Fo^2^)+(0.0524P)^2^+0.8093P] where P=(Fo^2^+2Fc^2^)/3'
_refine_ls_weighting_scheme calc
_refine_ls_wR_factor_gt 0.0977
_refine_ls_wR_factor_ref 0.1030
_reflns_number_gt 5406
_reflns_number_total 6243
_reflns_threshold_expression I>2\s(I)
_cod_data_source_file hb5752.cif
_cod_data_source_block I
_cod_original_sg_symbol_H-M 'P -1   '
_cod_database_code 2228727
_cod_database_fobs_code 2228727

loop_
_symmetry_equiv_pos_as_xyz
'x, y, z'
'-x, -y, -z'

loop_
_atom_site_type_symbol
_atom_site_label
_atom_site_fract_x
_atom_site_fract_y
_atom_site_fract_z
_atom_site_U_iso_or_equiv
_atom_site_adp_type
_atom_site_calc_flag
_atom_site_refinement_flags
_atom_site_occupancy
_atom_site_disorder_assembly
_atom_site_disorder_group
S S1 0.56389(5) 0.64769(5) -0.12395(4) 0.04362(14) Uani d . 1 . .
N N1 0.55437(14) 0.63614(14) 0.08580(12) 0.0364(4) Uani d . 1 . .
C C1 0.49478(16) 0.64115(15) -0.00121(15) 0.0339(4) Uani d . 1 . .
O O1W 0.0658(2) 0.88067(19) -0.01243(17) 0.0861(6) Uani d D 1 . .
H H1WA 0.1088 0.8189 -0.0116 0.129 Uiso d RD 1 . .
H H1WB 0.0952 0.9280 -0.0651 0.129 Uiso d RD 1 . .
S S2 0.56375(5) 0.62637(5) 0.29317(4) 0.04494(15) Uani d . 1 . .
N N2 0.37391(14) 0.62546(14) 0.18974(13) 0.0370(4) Uani d D 1 . .
H H2 0.335(2) 0.624(2) 0.2500(12) 0.055 Uiso d D 1 . .
C C2 0.49461(17) 0.62957(15) 0.18250(15) 0.0343(4) Uani d . 1 . .
S S3 0.16216(5) 0.63313(6) 0.11585(5) 0.05253(16) Uani d . 1 . .
N N3 0.37320(14) 0.64138(14) 0.01016(13) 0.0377(4) Uani d D 1 . .
H H3 0.337(2) 0.646(2) -0.0466(13) 0.057 Uiso d D 1 . .
C C3 0.30893(17) 0.63316(16) 0.10501(15) 0.0364(4) Uani d . 1 . .
S S4 0.80586(5) 0.34932(6) 0.59567(4) 0.05156(16) Uani d . 1 . .
N N4 0.61463(14) 0.35390(15) 0.49243(13) 0.0407(4) Uani d D 1 . .
H H4 0.577(2) 0.361(2) 0.5519(13) 0.061 Uiso d D 1 . .
C C4 0.73630(17) 0.34937(17) 0.48581(16) 0.0381(4) Uani d . 1 . .
S S5 0.40260(5) 0.35735(6) 0.42068(5) 0.05557(17) Uani d . 1 . .
N N5 0.61589(15) 0.34088(15) 0.31875(13) 0.0404(4) Uani d D 1 . .
H H5 0.581(2) 0.343(2) 0.2620(14) 0.061 Uiso d D 1 . .
C C5 0.54998(17) 0.35067(17) 0.41032(16) 0.0380(4) Uani d . 1 . .
S S6 0.80673(5) 0.33438(7) 0.18635(5) 0.0681(2) Uani d . 1 . .
N N6 0.79689(14) 0.34433(16) 0.39149(13) 0.0428(4) Uani d . 1 . .
C C6 0.73742(18) 0.34035(19) 0.30705(16) 0.0424(5) Uani d . 1 . .
N N10 1.04639(17) 0.32035(19) 0.3879(2) 0.0643(6) Uani d D 1 . .
H H10 0.9696(10) 0.331(3) 0.398(3) 0.096 Uiso d D 1 . .
C C10 1.0768(4) 0.4212(3) 0.3201(4) 0.1236(17) Uani d . 1 . .
H H10A 1.0568 0.4792 0.3580 0.185 Uiso calc R 1 . .
H H10B 1.0332 0.4372 0.2565 0.185 Uiso calc R 1 . .
H H10C 1.1607 0.4145 0.3004 0.185 Uiso calc R 1 . .
N N11 0.79117(16) 0.68045(18) 0.06442(19) 0.0581(5) Uani d D 1 . .
H H11 0.7233(16) 0.655(2) 0.078(3) 0.087 Uiso d D 1 . .
C C11 1.1012(3) 0.2929(4) 0.4905(3) 0.1159(16) Uani d . 1 . .
H H11A 1.0825 0.3528 0.5260 0.174 Uiso calc R 1 . .
H H11B 1.1860 0.2787 0.4786 0.174 Uiso calc R 1 . .
H H11C 1.0711 0.2289 0.5345 0.174 Uiso calc R 1 . .
N N12 0.50621(19) 0.00292(17) 0.28412(18) 0.0569(5) Uani d D 1 . .
H H12 0.4444(18) -0.015(3) 0.262(2) 0.085 Uiso d D 1 . .
C C12 1.0776(4) 0.2293(4) 0.3325(4) 0.1397(19) Uani d . 1 . .
H H12A 1.0415 0.2473 0.2648 0.210 Uiso calc R 1 . .
H H12B 1.0489 0.1645 0.3759 0.210 Uiso calc R 1 . .
H H12C 1.1626 0.2169 0.3205 0.210 Uiso calc R 1 . .
C C13 0.8621(3) 0.6173(3) -0.0050(3) 0.0944(11) Uani d . 1 . .
H H13A 0.8258 0.6298 -0.0722 0.142 Uiso calc R 1 . .
H H13B 0.8667 0.5410 0.0286 0.142 Uiso calc R 1 . .
H H13C 0.9409 0.6392 -0.0175 0.142 Uiso calc R 1 . .
C C14 0.8474(3) 0.6615(3) 0.1690(3) 0.0917(11) Uani d . 1 . .
H H14A 0.7998 0.7031 0.2150 0.137 Uiso calc R 1 . .
H H14B 0.9258 0.6841 0.1566 0.137 Uiso calc R 1 . .
H H14C 0.8527 0.5852 0.2026 0.137 Uiso calc R 1 . .
C C15 0.7683(4) 0.7964(3) 0.0190(4) 0.1141(15) Uani d . 1 . .
H H15A 0.7320 0.8074 -0.0480 0.171 Uiso calc R 1 . .
H H15B 0.8420 0.8280 0.0072 0.171 Uiso calc R 1 . .
H H15C 0.7156 0.8308 0.0678 0.171 Uiso calc R 1 . .
C C16 0.4718(3) 0.0885(2) 0.3457(3) 0.0755(8) Uani d . 1 . .
H H16A 0.4210 0.0612 0.4073 0.113 Uiso calc R 1 . .
H H16B 0.4300 0.1511 0.3012 0.113 Uiso calc R 1 . .
H H16C 0.5420 0.1090 0.3687 0.113 Uiso calc R 1 . .
C C17 0.5840(3) 0.0438(3) 0.1878(3) 0.0974(11) Uani d . 1 . .
H H17A 0.6051 -0.0125 0.1479 0.146 Uiso calc R 1 . .
H H17B 0.6551 0.0639 0.2098 0.146 Uiso calc R 1 . .
H H17C 0.5423 0.1066 0.1434 0.146 Uiso calc R 1 . .
C C18 0.5605(3) -0.0983(2) 0.3525(3) 0.0858(10) Uani d . 1 . .
H H18A 0.5062 -0.1218 0.4127 0.129 Uiso calc R 1 . .
H H18B 0.6331 -0.0850 0.3776 0.129 Uiso calc R 1 . .
H H18C 0.5775 -0.1541 0.3116 0.129 Uiso calc R 1 . .
N N7 0.12163(19) 0.92130(18) 0.18856(17) 0.0574(5) Uani d D 1 . .
H H7 0.107(3) 0.916(3) 0.1258(13) 0.086 Uiso d D 1 . .
S S7 0.34408(7) 0.92115(7) 0.10863(6) 0.0737(2) Uani d . 1 . .
C C7 0.2383(2) 0.92934(19) 0.2065(2) 0.0538(6) Uani d . 1 . .
S S8 0.19623(6) 0.96108(6) 0.50398(6) 0.06475(19) Uani d . 1 . .
N N8 0.26245(17) 0.94371(16) 0.30300(17) 0.0542(5) Uani d . 1 . .
C C8 0.1747(2) 0.95025(18) 0.3790(2) 0.0514(5) Uani d . 1 . .
S S9 -0.11137(7) 0.92925(8) 0.23683(7) 0.0800(2) Uani d . 1 . .
N N9 0.05886(18) 0.94998(17) 0.35405(17) 0.0529(5) Uani d D 1 . .
H H9 0.0012(19) 0.964(2) 0.3986(19) 0.079 Uiso d D 1 . .
C C9 0.0290(2) 0.9339(2) 0.2601(2) 0.0539(6) Uani d . 1 . .

loop_
_atom_site_aniso_label
_atom_site_aniso_U_11
_atom_site_aniso_U_22
_atom_site_aniso_U_33
_atom_site_aniso_U_12
_atom_site_aniso_U_13
_atom_site_aniso_U_23
S1 0.0367(3) 0.0641(3) 0.0296(3) -0.0079(2) 0.0031(2) -0.0103(2)
N1 0.0296(8) 0.0493(10) 0.0317(8) -0.0075(7) -0.0002(6) -0.0106(7)
C1 0.0329(9) 0.0372(10) 0.0318(10) -0.0057(8) -0.0009(8) -0.0073(8)
O1W 0.0859(15) 0.0935(15) 0.0732(13) 0.0028(12) -0.0087(11) -0.0124(11)
S2 0.0367(3) 0.0688(4) 0.0331(3) -0.0108(2) -0.0038(2) -0.0153(2)
N2 0.0309(8) 0.0528(10) 0.0290(8) -0.0096(7) 0.0027(6) -0.0114(7)
C2 0.0327(9) 0.0379(10) 0.0334(10) -0.0064(8) -0.0011(8) -0.0091(8)
S3 0.0302(3) 0.0844(4) 0.0445(3) -0.0137(3) -0.0001(2) -0.0138(3)
N3 0.0314(8) 0.0541(10) 0.0287(8) -0.0080(7) -0.0024(7) -0.0095(7)
C3 0.0330(10) 0.0435(11) 0.0339(10) -0.0084(8) -0.0005(8) -0.0092(8)
S4 0.0354(3) 0.0880(4) 0.0377(3) -0.0090(3) -0.0046(2) -0.0251(3)
N4 0.0304(8) 0.0639(11) 0.0310(9) -0.0094(8) 0.0018(7) -0.0164(8)
C4 0.0321(10) 0.0489(11) 0.0354(10) -0.0077(8) -0.0004(8) -0.0127(9)
S5 0.0297(3) 0.0942(5) 0.0464(3) -0.0143(3) 0.0000(2) -0.0197(3)
N5 0.0323(8) 0.0617(11) 0.0308(9) -0.0107(8) -0.0010(7) -0.0150(8)
C5 0.0337(10) 0.0475(11) 0.0344(10) -0.0096(8) -0.0011(8) -0.0102(8)
S6 0.0400(3) 0.1345(7) 0.0371(3) -0.0152(3) 0.0055(2) -0.0340(4)
N6 0.0305(8) 0.0669(12) 0.0346(9) -0.0093(8) 0.0005(7) -0.0176(8)
C6 0.0351(10) 0.0594(13) 0.0351(11) -0.0085(9) 0.0001(8) -0.0143(9)
N10 0.0338(10) 0.0679(14) 0.0813(15) -0.0089(10) 0.0012(10) 0.0042(11)
C10 0.101(3) 0.090(3) 0.164(4) -0.046(2) -0.049(3) 0.041(3)
N11 0.0320(9) 0.0626(13) 0.0851(15) -0.0111(9) 0.0005(10) -0.0259(11)
C11 0.0499(17) 0.194(4) 0.083(2) -0.014(2) 0.0008(16) 0.011(3)
N12 0.0542(12) 0.0575(12) 0.0608(13) -0.0030(10) -0.0084(10) -0.0165(10)
C12 0.128(4) 0.116(3) 0.172(5) 0.047(3) -0.033(3) -0.048(3)
C13 0.0535(17) 0.131(3) 0.116(3) -0.0040(18) -0.0003(17) -0.068(2)
C14 0.0481(16) 0.145(3) 0.091(2) -0.0186(18) -0.0029(15) -0.040(2)
C15 0.092(3) 0.065(2) 0.185(4) -0.0214(18) -0.031(3) -0.011(2)
C16 0.086(2) 0.0609(16) 0.082(2) -0.0163(15) 0.0168(16) -0.0243(15)
C17 0.097(3) 0.110(3) 0.072(2) 0.010(2) 0.0189(18) -0.0126(19)
C18 0.092(2) 0.0576(17) 0.106(3) 0.0014(15) -0.032(2) -0.0100(16)
N7 0.0571(12) 0.0642(13) 0.0535(12) -0.0103(10) -0.0052(10) -0.0158(10)
S7 0.0663(4) 0.0802(5) 0.0686(4) -0.0057(4) 0.0147(3) -0.0129(4)
C7 0.0520(13) 0.0428(12) 0.0649(15) -0.0075(10) 0.0010(11) -0.0089(11)
S8 0.0578(4) 0.0798(5) 0.0621(4) -0.0077(3) -0.0098(3) -0.0245(3)
N8 0.0469(11) 0.0538(11) 0.0646(13) -0.0095(9) -0.0011(9) -0.0174(10)
C8 0.0485(13) 0.0445(12) 0.0630(15) -0.0089(10) -0.0031(11) -0.0136(11)
S9 0.0556(4) 0.1196(7) 0.0727(5) -0.0239(4) -0.0104(3) -0.0271(5)
N9 0.0463(11) 0.0605(12) 0.0567(12) -0.0117(9) -0.0006(9) -0.0200(10)
C9 0.0527(14) 0.0547(14) 0.0558(14) -0.0122(11) -0.0021(11) -0.0122(11)

loop_
_atom_type_symbol
_atom_type_description
_atom_type_scat_dispersion_real
_atom_type_scat_dispersion_imag
_atom_type_scat_source
C C 0.0033 0.0016 'International Tables Vol C Tables 4.2.6.8 and 6.1.1.4'
H H 0.0000 0.0000 'International Tables Vol C Tables 4.2.6.8 and 6.1.1.4'
N N 0.0061 0.0033 'International Tables Vol C Tables 4.2.6.8 and 6.1.1.4'
O O 0.0106 0.0060 'International Tables Vol C Tables 4.2.6.8 and 6.1.1.4'
S S 0.1246 0.1234 'International Tables Vol C Tables 4.2.6.8 and 6.1.1.4'

loop_
_geom_angle_atom_site_label_1
_geom_angle_atom_site_label_2
_geom_angle_atom_site_label_3
_geom_angle_site_symmetry_1
_geom_angle_site_symmetry_3
_geom_angle
_geom_angle_publ_flag
C1 N1 C2 . . 119.69(16) ?
N1 C1 N3 . . 118.93(16) ?
N1 C1 S1 . . 122.20(14) ?
N3 C1 S1 . . 118.87(14) ?
H1WA O1W H1WB . . 106.8 ?
C3 N2 C2 . . 124.13(16) ?
C3 N2 H2 . . 116.5(17) ?
C2 N2 H2 . . 119.1(17) ?
N1 C2 N2 . . 118.82(17) ?
N1 C2 S2 . . 121.75(14) ?
N2 C2 S2 . . 119.43(14) ?
C3 N3 C1 . . 124.00(16) ?
C3 N3 H3 . . 118.8(18) ?
C1 N3 H3 . . 117.2(18) ?
N2 C3 N3 . . 114.34(17) ?
N2 C3 S3 . . 122.95(14) ?
N3 C3 S3 . . 122.71(15) ?
C5 N4 C4 . . 124.14(17) ?
C5 N4 H4 . . 117.5(18) ?
C4 N4 H4 . . 118.4(18) ?
N6 C4 N4 . . 119.15(17) ?
N6 C4 S4 . . 121.71(15) ?
N4 C4 S4 . . 119.14(14) ?
C5 N5 C6 . . 123.76(17) ?
C5 N5 H5 . . 119.5(18) ?
C6 N5 H5 . . 116.3(18) ?
N4 C5 N5 . . 114.15(17) ?
N4 C5 S5 . . 122.96(15) ?
N5 C5 S5 . . 122.90(15) ?
C6 N6 C4 . . 119.38(17) ?
N6 C6 N5 . . 119.31(17) ?
N6 C6 S6 . . 122.21(15) ?
N5 C6 S6 . . 118.48(15) ?
C10 N10 C11 . . 113.8(3) ?
C10 N10 C12 . . 110.8(4) ?
C11 N10 C12 . . 109.4(3) ?
C10 N10 H10 . . 104(2) ?
C11 N10 H10 . . 110(2) ?
C12 N10 H10 . . 108(2) ?
N10 C10 H10A . . 109.5 ?
N10 C10 H10B . . 109.5 ?
H10A C10 H10B . . 109.5 ?
N10 C10 H10C . . 109.5 ?
H10A C10 H10C . . 109.5 ?
H10B C10 H10C . . 109.5 ?
C13 N11 C15 . . 115.1(3) ?
C13 N11 C14 . . 109.7(2) ?
C15 N11 C14 . . 110.3(3) ?
C13 N11 H11 . . 107(2) ?
C15 N11 H11 . . 108(2) ?
C14 N11 H11 . . 107(2) ?
N10 C11 H11A . . 109.5 ?
N10 C11 H11B . . 109.5 ?
H11A C11 H11B . . 109.5 ?
N10 C11 H11C . . 109.5 ?
H11A C11 H11C . . 109.5 ?
H11B C11 H11C . . 109.5 ?
C16 N12 C18 . . 111.1(2) ?
C16 N12 C17 . . 110.3(2) ?
C18 N12 C17 . . 112.8(3) ?
C16 N12 H12 . . 110(2) ?
C18 N12 H12 . . 105(2) ?
C17 N12 H12 . . 107(2) ?
N10 C12 H12A . . 109.5 ?
N10 C12 H12B . . 109.5 ?
H12A C12 H12B . . 109.5 ?
N10 C12 H12C . . 109.5 ?
H12A C12 H12C . . 109.5 ?
H12B C12 H12C . . 109.5 ?
N11 C13 H13A . . 109.5 ?
N11 C13 H13B . . 109.5 ?
H13A C13 H13B . . 109.5 ?
N11 C13 H13C . . 109.5 ?
H13A C13 H13C . . 109.5 ?
H13B C13 H13C . . 109.5 ?
N11 C14 H14A . . 109.5 ?
N11 C14 H14B . . 109.5 ?
H14A C14 H14B . . 109.5 ?
N11 C14 H14C . . 109.5 ?
H14A C14 H14C . . 109.5 ?
H14B C14 H14C . . 109.5 ?
N11 C15 H15A . . 109.5 ?
N11 C15 H15B . . 109.5 ?
H15A C15 H15B . . 109.5 ?
N11 C15 H15C . . 109.5 ?
H15A C15 H15C . . 109.5 ?
H15B C15 H15C . . 109.5 ?
N12 C16 H16A . . 109.5 ?
N12 C16 H16B . . 109.5 ?
H16A C16 H16B . . 109.5 ?
N12 C16 H16C . . 109.5 ?
H16A C16 H16C . . 109.5 ?
H16B C16 H16C . . 109.5 ?
N12 C17 H17A . . 109.5 ?
N12 C17 H17B . . 109.5 ?
H17A C17 H17B . . 109.5 ?
N12 C17 H17C . . 109.5 ?
H17A C17 H17C . . 109.5 ?
H17B C17 H17C . . 109.5 ?
N12 C18 H18A . . 109.5 ?
N12 C18 H18B . . 109.5 ?
H18A C18 H18B . . 109.5 ?
N12 C18 H18C . . 109.5 ?
H18A C18 H18C . . 109.5 ?
H18B C18 H18C . . 109.5 ?
C9 N7 C7 . . 123.6(2) ?
C9 N7 H7 . . 118(2) ?
C7 N7 H7 . . 118(2) ?
N8 C7 N7 . . 118.7(2) ?
N8 C7 S7 . . 122.06(19) ?
N7 C7 S7 . . 119.2(2) ?
C8 N8 C7 . . 120.0(2) ?
N8 C8 N9 . . 118.8(2) ?
N8 C8 S8 . . 123.78(19) ?
N9 C8 S8 . . 117.46(18) ?
C9 N9 C8 . . 123.9(2) ?
C9 N9 H9 . . 116(2) ?
C8 N9 H9 . . 119(2) ?
N9 C9 N7 . . 114.7(2) ?
N9 C9 S9 . . 121.64(19) ?
N7 C9 S9 . . 123.69(19) ?

loop_
_geom_bond_atom_site_label_1
_geom_bond_atom_site_label_2
_geom_bond_site_symmetry_2
_geom_bond_distance
_geom_bond_publ_flag
S1 C1 . 1.6819(19) ?
N1 C1 . 1.341(2) ?
N1 C2 . 1.348(2) ?
C1 N3 . 1.374(2) ?
O1W H1WA . 0.8619 ?
O1W H1WB . 0.8691 ?
S2 C2 . 1.6723(19) ?
N2 C3 . 1.346(3) ?
N2 C2 . 1.371(2) ?
N2 H2 . 0.850(10) ?
S3 C3 . 1.6585(19) ?
N3 C3 . 1.349(2) ?
N3 H3 . 0.854(10) ?
S4 C4 . 1.675(2) ?
N4 C5 . 1.347(3) ?
N4 C4 . 1.370(2) ?
N4 H4 . 0.857(10) ?
C4 N6 . 1.345(3) ?
S5 C5 . 1.658(2) ?
N5 C5 . 1.354(3) ?
N5 C6 . 1.373(3) ?
N5 H5 . 0.855(10) ?
S6 C6 . 1.682(2) ?
N6 C6 . 1.340(3) ?
N10 C10 . 1.436(4) ?
N10 C11 . 1.456(4) ?
N10 C12 . 1.473(5) ?
N10 H10 . 0.865(10) ?
C10 H10A . 0.9600 ?
C10 H10B . 0.9600 ?
C10 H10C . 0.9600 ?
N11 C13 . 1.447(4) ?
N11 C15 . 1.448(4) ?
N11 C14 . 1.493(4) ?
N11 H11 . 0.863(10) ?
C11 H11A . 0.9600 ?
C11 H11B . 0.9600 ?
C11 H11C . 0.9600 ?
N12 C16 . 1.470(3) ?
N12 C18 . 1.471(4) ?
N12 C17 . 1.486(4) ?
N12 H12 . 0.851(10) ?
C12 H12A . 0.9600 ?
C12 H12B . 0.9600 ?
C12 H12C . 0.9600 ?
C13 H13A . 0.9600 ?
C13 H13B . 0.9600 ?
C13 H13C . 0.9600 ?
C14 H14A . 0.9600 ?
C14 H14B . 0.9600 ?
C14 H14C . 0.9600 ?
C15 H15A . 0.9600 ?
C15 H15B . 0.9600 ?
C15 H15C . 0.9600 ?
C16 H16A . 0.9600 ?
C16 H16B . 0.9600 ?
C16 H16C . 0.9600 ?
C17 H17A . 0.9600 ?
C17 H17B . 0.9600 ?
C17 H17C . 0.9600 ?
C18 H18A . 0.9600 ?
C18 H18B . 0.9600 ?
C18 H18C . 0.9600 ?
N7 C9 . 1.347(3) ?
N7 C7 . 1.385(3) ?
N7 H7 . 0.856(10) ?
S7 C7 . 1.666(3) ?
C7 N8 . 1.346(3) ?
S8 C8 . 1.680(3) ?
N8 C8 . 1.336(3) ?
C8 N9 . 1.381(3) ?
S9 C9 . 1.658(3) ?
N9 C9 . 1.346(3) ?
N9 H9 . 0.857(10) ?

loop_
_geom_hbond_atom_site_label_D
_geom_hbond_atom_site_label_H
_geom_hbond_atom_site_label_A
_geom_hbond_site_symmetry_A
_geom_hbond_distance_DH
_geom_hbond_distance_HA
_geom_hbond_distance_DA
_geom_hbond_angle_DHA
O1W H1WA S3 . 0.86 2.57 3.284(2) 140
O1W H1WB S9 2_575 0.87 2.52 3.355(2) 161
N2 H2 S4 2_666 0.850(10) 2.483(11) 3.3196(17) 168(2)
N3 H3 S6 2_665 0.854(10) 2.481(11) 3.3203(17) 168(2)
N4 H4 S2 2_666 0.857(10) 2.450(11) 3.2962(17) 169(2)
N5 H5 S1 2_665 0.855(10) 2.494(12) 3.3316(17) 167(2)
N7 H7 O1W . 0.856(10) 2.028(11) 2.878(3) 172(3)
N9 H9 S8 2_576 0.857(10) 2.631(12) 3.470(2) 167(3)
N10 H10 N6 . 0.865(10) 1.952(13) 2.804(3) 168(3)
N11 H11 N1 . 0.863(10) 1.954(13) 2.795(2) 164(3)
N12 H12 S7 1_545 0.851(10) 2.686(19) 3.439(2) 148(3)

loop_
_geom_torsion_atom_site_label_1
_geom_torsion_atom_site_label_2
_geom_torsion_atom_site_label_3
_geom_torsion_atom_site_label_4
_geom_torsion_site_symmetry_1
_geom_torsion_site_symmetry_2
_geom_torsion_site_symmetry_3
_geom_torsion_site_symmetry_4
_geom_torsion
_geom_torsion_publ_flag
C2 N1 C1 N3 . . . . 1.1(3) ?
C2 N1 C1 S1 . . . . -179.13(15) ?
C1 N1 C2 N2 . . . . 1.6(3) ?
C1 N1 C2 S2 . . . . -178.39(15) ?
C3 N2 C2 N1 . . . . -3.5(3) ?
C3 N2 C2 S2 . . . . 176.45(16) ?
N1 C1 N3 C3 . . . . -2.3(3) ?
S1 C1 N3 C3 . . . . 177.94(16) ?
C2 N2 C3 N3 . . . . 2.4(3) ?
C2 N2 C3 S3 . . . . -177.34(16) ?
C1 N3 C3 N2 . . . . 0.6(3) ?
C1 N3 C3 S3 . . . . -179.71(15) ?
C5 N4 C4 N6 . . . . 1.9(3) ?
C5 N4 C4 S4 . . . . -177.66(17) ?
C4 N4 C5 N5 . . . . 0.9(3) ?
C4 N4 C5 S5 . . . . -179.48(17) ?
C6 N5 C5 N4 . . . . -3.5(3) ?
C6 N5 C5 S5 . . . . 176.84(17) ?
N4 C4 N6 C6 . . . . -2.1(3) ?
S4 C4 N6 C6 . . . . 177.44(17) ?
C4 N6 C6 N5 . . . . -0.4(3) ?
C4 N6 C6 S6 . . . . 179.78(17) ?
C5 N5 C6 N6 . . . . 3.4(3) ?
C5 N5 C6 S6 . . . . -176.76(17) ?
C9 N7 C7 N8 . . . . 4.3(4) ?
C9 N7 C7 S7 . . . . -175.60(19) ?
N7 C7 N8 C8 . . . . -0.2(3) ?
S7 C7 N8 C8 . . . . 179.74(18) ?
C7 N8 C8 N9 . . . . -4.6(3) ?
C7 N8 C8 S8 . . . . 176.47(18) ?
N8 C8 N9 C9 . . . . 6.1(4) ?
S8 C8 N9 C9 . . . . -174.96(19) ?
C8 N9 C9 N7 . . . . -2.2(3) ?
C8 N9 C9 S9 . . . . 177.35(18) ?
C7 N7 C9 N9 . . . . -3.1(4) ?
C7 N7 C9 S9 . . . . 177.44(19) ?

loop_
_cod_related_entry_id
_cod_related_entry_database
_cod_related_entry_code
1 ChemSpider 30656419
